data_1562444
loop_
_publ_author_name
'Sun, Li-Zhi'
'Sun, Wei'
'Ren, Wei-Jian'
'Zhang, Jia-Ying'
'Huang, Ya-Xi'
'Sun, Zhi-Mei'
'Pan, Yuanming'
'Mi, Jin-Xiao'

_publ_section_title
;
 Synthesis and characterization of novel barium iron phosphates: Insight
 into new structure types tailored by hydrogen atoms
;
_journal_name_full 'Journal of Solid State Chemistry'
_journal_page_first 48
_journal_page_last 57
_journal_paper_doi 10.1016/j.jssc.2014.01.010
_journal_volume 212
_journal_year 2014
_chemical_formula_sum 'Ba Fe H2 O11 P3'
_chemical_formula_weight 464.12
_space_group_crystal_system triclinic
_space_group_IT_number 2
_space_group_name_Hall '-P 1'
_space_group_name_H-M_alt 'P -1'
_atom_sites_solution_hydrogens difmap
_atom_sites_solution_primary direct
_atom_sites_solution_secondary difmap
_cell_angle_alpha 101.237(4)
_cell_angle_beta 96.874(3)
_cell_angle_gamma 106.472(4)
_cell_formula_units_Z 2
_cell_length_a 7.6547(13)
_cell_length_b 8.6601(15)
_cell_length_c 6.8717(12)
_cell_measurement_reflns_used 3510
_cell_measurement_temperature 173(2)
_cell_measurement_theta_max 28.203
_cell_measurement_theta_min 2.527
_cell_volume 420.98(13)
_computing_cell_refinement 'SAINT (Bruker, 2001)'
_computing_data_collection 'SMART (Bruker, 2001)'
_computing_data_reduction 'SAINT (Bruker, 2001)'
_computing_molecular_graphics 'DIAMOND (Brandenburg, 2011) & ATOMS (Dowty, 2004)'
_computing_publication_material 'SHELXL-2013 (Sheldrick, 2013)'
_computing_structure_refinement 'SHELXL-2013 (Sheldrick, 2013)'
_computing_structure_solution 'SHELXL-2013 (Sheldrick, 2013)'
_diffrn_ambient_temperature 173(2)
_diffrn_measured_fraction_theta_full 0.974
_diffrn_measured_fraction_theta_max 0.900
_diffrn_measurement_device_type 'Bruker SMART APEX CCD area-detector diffractometer'
_diffrn_measurement_method '1800 images,\f = 0, 90, 180\%, \c = 54.74\%, \D\w=0.3\%, Exp time: 15 s.'
_diffrn_radiation_type MoK\a
_diffrn_radiation_wavelength 0.71073
_diffrn_reflns_av_R_equivalents 0.0241
_diffrn_reflns_av_unetI/netI 0.0344
_diffrn_reflns_Laue_measured_fraction_full 0.974
_diffrn_reflns_Laue_measured_fraction_max 0.900
_diffrn_reflns_limit_h_max 10
_diffrn_reflns_limit_h_min -10
_diffrn_reflns_limit_k_max 11
_diffrn_reflns_limit_k_min -11
_diffrn_reflns_limit_l_max 9
_diffrn_reflns_limit_l_min -8
_diffrn_reflns_number 3510
_diffrn_reflns_point_group_measured_fraction_full 0.974
_diffrn_reflns_point_group_measured_fraction_max 0.900
_diffrn_reflns_theta_full 26.500
_diffrn_reflns_theta_max 28.203
_diffrn_reflns_theta_min 2.527
_diffrn_source 'fine-focus sealed tube'
_exptl_absorpt_coefficient_mu 6.997
_exptl_absorpt_correction_T_max 0.335
_exptl_absorpt_correction_T_min 0.193
_exptl_absorpt_correction_type multi-scan
_exptl_absorpt_process_details 'SADABS (Bruker, 2001)'
_exptl_crystal_colour 'light pink'
_exptl_crystal_density_diffrn 3.661
_exptl_crystal_description prism
_exptl_crystal_F_000 434
_exptl_crystal_size_max 0.350
_exptl_crystal_size_mid 0.250
_exptl_crystal_size_min 0.200
_refine_diff_density_max 1.230
_refine_diff_density_min -1.486
_refine_diff_density_rms 0.179
_refine_ls_extinction_coef 0.0450(19)
_refine_ls_extinction_expression Fc^*^=kFc[1+0.001xFc^2^\l^3^/sin(2\q)]^-1/4^
_refine_ls_extinction_method SHELXL
_refine_ls_goodness_of_fit_ref 1.000
_refine_ls_hydrogen_treatment refxyz
_refine_ls_matrix_type full
_refine_ls_number_parameters 158
_refine_ls_number_reflns 1862
_refine_ls_number_restraints 3
_refine_ls_restrained_S_all 0.999
_refine_ls_R_factor_all 0.0250
_refine_ls_R_factor_gt 0.0248
_refine_ls_shift/su_max 0.001
_refine_ls_shift/su_mean 0.000
_refine_ls_structure_factor_coef Fsqd
_refine_ls_weighting_details
;
 w=1/[\s^2^(Fo^2^)+(0.0478P)^2^+0.7771P]
 where P=(Fo^2^+2Fc^2^)/3
;
_refine_ls_weighting_scheme calc
_refine_ls_wR_factor_gt 0.0712
_refine_ls_wR_factor_ref 0.0714
_reflns_Friedel_coverage 0.000
_reflns_Friedel_fraction_full .
_reflns_Friedel_fraction_max .
_reflns_number_gt 1846
_reflns_number_total 1862
_reflns_threshold_expression 'I > 2\s(I)'
_cod_data_source_file JSSC-2014-212-48.cif
_cod_data_source_block micn
_cod_database_code 1562444
_shelx_space_group_comment
;
The symmetry employed for this shelxl refinement is uniquely defined
by the following loop, which should always be used as a source of
symmetry information in preference to the above space-group names.
They are only intended as comments.
;
_shelx_estimated_absorpt_t_min 0.193
_shelx_estimated_absorpt_t_max 0.335
_shelxl_version_number 2013-2

loop_
_space_group_symop_operation_xyz
'x, y, z'
'-x, -y, -z'

loop_
_atom_site_label
_atom_site_type_symbol
_atom_site_fract_x
_atom_site_fract_y
_atom_site_fract_z
_atom_site_U_iso_or_equiv
_atom_site_adp_type
_atom_site_occupancy
_atom_site_site_symmetry_order
_atom_site_calc_flag
_atom_site_refinement_flags_posn
_atom_site_refinement_flags_adp
_atom_site_refinement_flags_occupancy
_atom_site_disorder_assembly
_atom_site_disorder_group
Ba1 Ba 0.82296(3) 0.16210(2) 0.66368(3) 0.00849(13) Uani 1 1 d . . . . .
Fe1 Fe 0.5000 0.0000 0.0000 0.00618(18) Uani 1 2 d S . P . .
Fe2 Fe 0.5000 0.5000 0.5000 0.00586(18) Uani 1 2 d S . P . .
P1 P 0.25508(13) 0.22990(11) 0.09663(14) 0.0062(2) Uani 1 1 d . . . . .
P2 P 0.35246(14) 0.19848(12) 0.70642(15) 0.0065(2) Uani 1 1 d . . . . .
P3 P 0.80093(13) 0.37579(11) 0.21754(14) 0.0061(2) Uani 1 1 d . . . . .
O1 O 0.2772(4) 0.3698(3) 0.2775(4) 0.0073(5) Uani 1 1 d . . . . .
O2 O 0.3394(4) 0.1000(3) 0.1489(4) 0.0082(5) Uani 1 1 d . . . . .
O3 O 0.0502(4) 0.1464(3) -0.0003(4) 0.0088(5) Uani 1 1 d D . . . .
O4 O 0.3556(4) 0.3051(3) 0.9312(4) 0.0076(5) Uani 1 1 d . . . . .
O5 O 0.1621(4) 0.1442(3) 0.5822(4) 0.0097(5) Uani 1 1 d . . . . .
O6 O 0.5044(4) 0.3087(3) 0.6253(4) 0.0091(5) Uani 1 1 d . . . . .
O7 O 0.4090(4) 0.0456(3) 0.7361(4) 0.0088(5) Uani 1 1 d . . . . .
O8 O 0.6705(4) 0.4367(3) 0.3357(4) 0.0105(5) Uani 1 1 d . . . . .
O9 O 0.7019(4) 0.2257(3) 0.0423(4) 0.0084(5) Uani 1 1 d . . . . .
O10 O 0.9305(4) 0.5172(3) 0.1483(4) 0.0099(5) Uani 1 1 d D . . . .
O11 O 0.9283(4) 0.3213(4) 0.3732(4) 0.0111(5) Uani 1 1 d D . . . .
H1 H 0.04(2) 0.055(9) 0.03(2) 0.050 Uiso 0.5 1 d D U P . .
H2 H 0.98(2) 0.52(2) 0.051(17) 0.050 Uiso 0.5 1 d D U P . .
H3 H 1.036(4) 0.336(9) 0.364(11) 0.050 Uiso 1 1 d D U . . .

loop_
_atom_site_aniso_label
_atom_site_aniso_U_11
_atom_site_aniso_U_22
_atom_site_aniso_U_33
_atom_site_aniso_U_23
_atom_site_aniso_U_13
_atom_site_aniso_U_12
Ba1 0.01056(17) 0.00715(16) 0.00733(16) 0.00279(10) 0.00162(10) 0.00145(10)
Fe1 0.0087(4) 0.0046(3) 0.0061(3) 0.0027(3) 0.0019(3) 0.0022(3)
Fe2 0.0080(3) 0.0047(3) 0.0050(3) 0.0020(3) 0.0017(3) 0.0014(3)
P1 0.0084(4) 0.0045(4) 0.0058(4) 0.0019(3) 0.0012(3) 0.0016(3)
P2 0.0087(4) 0.0051(4) 0.0060(4) 0.0024(3) 0.0010(4) 0.0022(3)
P3 0.0082(4) 0.0052(4) 0.0054(4) 0.0019(3) 0.0026(3) 0.0017(3)
O1 0.0092(12) 0.0064(12) 0.0050(11) -0.0001(10) -0.0001(10) 0.0019(10)
O2 0.0110(13) 0.0055(12) 0.0094(12) 0.0030(10) 0.0038(10) 0.0030(10)
O3 0.0089(12) 0.0078(13) 0.0079(12) 0.0013(10) 0.0000(10) 0.0009(10)
O4 0.0110(12) 0.0053(11) 0.0074(12) 0.0036(10) 0.0028(10) 0.0019(10)
O5 0.0098(12) 0.0091(12) 0.0086(12) 0.0018(10) -0.0006(10) 0.0016(10)
O6 0.0117(12) 0.0067(12) 0.0091(12) 0.0036(10) 0.0036(10) 0.0014(10)
O7 0.0123(13) 0.0075(12) 0.0070(12) 0.0037(10) 0.0006(10) 0.0031(10)
O8 0.0122(13) 0.0115(13) 0.0093(13) 0.0019(11) 0.0053(11) 0.0050(11)
O9 0.0114(13) 0.0046(12) 0.0087(12) 0.0024(10) 0.0012(10) 0.0017(10)
O10 0.0130(13) 0.0082(13) 0.0093(13) 0.0045(10) 0.0056(11) 0.0012(11)
O11 0.0092(13) 0.0139(14) 0.0116(13) 0.0064(11) 0.0013(11) 0.0036(11)

loop_
_atom_type_symbol
_atom_type_description
_atom_type_scat_dispersion_real
_atom_type_scat_dispersion_imag
_atom_type_scat_source
O O 0.0106 0.0060 'International Tables Vol C Tables 4.2.6.8 and 6.1.1.4'
P P 0.1023 0.0942 'International Tables Vol C Tables 4.2.6.8 and 6.1.1.4'
Fe Fe 0.3463 0.8444 'International Tables Vol C Tables 4.2.6.8 and 6.1.1.4'
Ba Ba -0.3244 2.2819 'International Tables Vol C Tables 4.2.6.8 and 6.1.1.4'
H H 0.0000 0.0000 'International Tables Vol C Tables 4.2.6.8 and 6.1.1.4'

loop_
_geom_angle_atom_site_label_1
_geom_angle_atom_site_label_2
_geom_angle_atom_site_label_3
_geom_angle
_geom_angle_site_symmetry_1
_geom_angle_site_symmetry_3
O11 Ba1 O5 68.19(8) . 1_655
O11 Ba1 O3 127.00(8) . 1_656
O5 Ba1 O3 67.91(8) 1_655 1_656
O11 Ba1 O10 71.30(8) . 2_766
O5 Ba1 O10 76.28(8) 1_655 2_766
O3 Ba1 O10 70.73(8) 1_656 2_766
O11 Ba1 O9 139.26(8) . 1_556
O5 Ba1 O9 130.32(8) 1_655 1_556
O3 Ba1 O9 63.50(8) 1_656 1_556
O10 Ba1 O9 78.73(8) 2_766 1_556
O11 Ba1 O2 160.24(8) . 2_656
O5 Ba1 O2 109.65(8) 1_655 2_656
O3 Ba1 O2 65.35(8) 1_656 2_656
O10 Ba1 O2 128.10(8) 2_766 2_656
O9 Ba1 O2 57.88(7) 1_556 2_656
O11 Ba1 O5 90.13(8) . 2_656
O5 Ba1 O5 61.56(10) 1_655 2_656
O3 Ba1 O5 94.00(8) 1_656 2_656
O10 Ba1 O5 137.78(8) 2_766 2_656
O9 Ba1 O5 130.32(7) 1_556 2_656
O2 Ba1 O5 72.59(8) 2_656 2_656
O11 Ba1 O7 71.72(8) . 2_656
O5 Ba1 O7 97.56(8) 1_655 2_656
O3 Ba1 O7 142.12(8) 1_656 2_656
O10 Ba1 O7 142.06(7) 2_766 2_656
O9 Ba1 O7 127.35(8) 1_556 2_656
O2 Ba1 O7 89.50(8) 2_656 2_656
O5 Ba1 O7 49.93(8) 2_656 2_656
O11 Ba1 O6 83.22(8) . .
O5 Ba1 O6 150.82(8) 1_655 .
O3 Ba1 O6 131.31(8) 1_656 .
O10 Ba1 O6 89.45(8) 2_766 .
O9 Ba1 O6 69.30(7) 1_556 .
O2 Ba1 O6 99.23(7) 2_656 .
O5 Ba1 O6 126.64(8) 2_656 .
O7 Ba1 O6 78.09(7) 2_656 .
O11 Ba1 O7 123.90(8) . .
O5 Ba1 O7 159.56(7) 1_655 .
O3 Ba1 O7 107.28(8) 1_656 .
O10 Ba1 O7 121.92(7) 2_766 .
O9 Ba1 O7 53.59(7) 1_556 .
O2 Ba1 O7 52.87(7) 2_656 .
O5 Ba1 O7 100.03(7) 2_656 .
O7 Ba1 O7 73.87(8) 2_656 .
O6 Ba1 O7 46.93(7) . .
O11 Ba1 P2 88.02(7) . 2_656
O5 Ba1 P2 84.26(6) 1_655 2_656
O3 Ba1 P2 115.31(6) 1_656 2_656
O10 Ba1 P2 155.63(6) 2_766 2_656
O9 Ba1 P2 125.52(6) 1_556 2_656
O2 Ba1 P2 72.25(6) 2_656 2_656
O5 Ba1 P2 25.62(6) 2_656 2_656
O7 Ba1 P2 26.83(5) 2_656 2_656
O6 Ba1 P2 101.06(5) . 2_656
O7 Ba1 P2 80.10(5) . 2_656
O11 Ba1 P2 104.63(6) . .
O5 Ba1 P2 172.36(6) 1_655 .
O3 Ba1 P2 119.61(6) 1_656 .
O10 Ba1 P2 104.35(6) 2_766 .
O9 Ba1 P2 56.80(6) 1_556 .
O2 Ba1 P2 76.14(6) 2_656 .
O5 Ba1 P2 117.13(6) 2_656 .
O7 Ba1 P2 77.20(6) 2_656 .
O6 Ba1 P2 23.11(5) . .
O7 Ba1 P2 24.07(5) . .
P2 Ba1 P2 93.03(2) 2_656 .
O2 Fe1 O2 180.0 2_655 .
O2 Fe1 O7 94.39(11) 2_655 2_656
O2 Fe1 O7 85.61(11) . 2_656
O2 Fe1 O7 85.61(11) 2_655 1_554
O2 Fe1 O7 94.39(11) . 1_554
O7 Fe1 O7 180.00(14) 2_656 1_554
O2 Fe1 O9 87.28(11) 2_655 .
O2 Fe1 O9 92.72(11) . .
O7 Fe1 O9 95.66(11) 2_656 .
O7 Fe1 O9 84.34(11) 1_554 .
O2 Fe1 O9 92.72(11) 2_655 2_655
O2 Fe1 O9 87.28(11) . 2_655
O7 Fe1 O9 84.34(11) 2_656 2_655
O7 Fe1 O9 95.66(11) 1_554 2_655
O9 Fe1 O9 180.0 . 2_655
O2 Fe1 Ba1 130.96(8) 2_655 2_656
O2 Fe1 Ba1 49.04(8) . 2_656
O7 Fe1 Ba1 57.71(8) 2_656 2_656
O7 Fe1 Ba1 122.29(8) 1_554 2_656
O9 Fe1 Ba1 130.73(7) . 2_656
O9 Fe1 Ba1 49.27(7) 2_655 2_656
O2 Fe1 Ba1 49.04(8) 2_655 1_554
O2 Fe1 Ba1 130.96(8) . 1_554
O7 Fe1 Ba1 122.29(8) 2_656 1_554
O7 Fe1 Ba1 57.71(8) 1_554 1_554
O9 Fe1 Ba1 49.27(7) . 1_554
O9 Fe1 Ba1 130.73(7) 2_655 1_554
Ba1 Fe1 Ba1 180.0 2_656 1_554
O8 Fe2 O8 180.00(10) . 2_666
O8 Fe2 O6 87.15(11) . .
O8 Fe2 O6 92.85(11) 2_666 .
O8 Fe2 O6 92.85(11) . 2_666
O8 Fe2 O6 87.15(11) 2_666 2_666
O6 Fe2 O6 180.0 . 2_666
O8 Fe2 O1 91.90(11) . .
O8 Fe2 O1 88.09(11) 2_666 .
O6 Fe2 O1 95.87(11) . .
O6 Fe2 O1 84.13(11) 2_666 .
O8 Fe2 O1 88.09(11) . 2_666
O8 Fe2 O1 91.91(11) 2_666 2_666
O6 Fe2 O1 84.13(11) . 2_666
O6 Fe2 O1 95.87(11) 2_666 2_666
O1 Fe2 O1 180.00(12) . 2_666
O1 P1 O2 112.72(15) . .
O1 P1 O3 110.66(15) . .
O2 P1 O3 109.56(15) . .
O1 P1 O4 108.67(15) . 1_554
O2 P1 O4 108.27(15) . 1_554
O3 P1 O4 106.75(15) . 1_554
O1 P1 H1 118(5) . .
O2 P1 H1 84(3) . .
O4 P1 H1 122(5) 1_554 .
O5 P2 O6 115.85(16) . .
O5 P2 O7 110.09(16) . .
O6 P2 O7 108.26(16) . .
O5 P2 O4 110.05(15) . .
O6 P2 O4 105.52(15) . .
O7 P2 O4 106.60(14) . .
O5 P2 Ba1 56.90(11) . 2_656
O6 P2 Ba1 104.84(11) . 2_656
O7 P2 Ba1 61.27(11) . 2_656
O4 P2 Ba1 149.57(10) . 2_656
O5 P2 Ba1 139.66(12) . .
O6 P2 Ba1 52.24(11) . .
O7 P2 Ba1 56.79(11) . .
O4 P2 Ba1 110.28(10) . .
Ba1 P2 Ba1 86.97(2) 2_656 .
O8 P3 O9 113.14(16) . .
O8 P3 O10 111.07(16) . .
O9 P3 O10 111.93(16) . .
O8 P3 O11 105.44(16) . .
O9 P3 O11 108.24(15) . .
O10 P3 O11 106.55(16) . .
P1 O1 Fe2 130.50(16) . .
P1 O2 Fe1 127.20(16) . .
P1 O2 Ba1 126.81(14) . 2_656
Fe1 O2 Ba1 99.87(10) . 2_656
P1 O3 Ba1 134.84(15) . 1_454
P1 O3 H1 99(10) . .
Ba1 O3 H1 118(10) 1_454 .
P1 O4 P2 124.62(17) 1_556 .
P2 O5 Ba1 133.92(15) . 1_455
P2 O5 Ba1 97.48(13) . 2_656
Ba1 O5 Ba1 118.44(10) 1_455 2_656
P2 O6 Fe2 129.35(17) . .
P2 O6 Ba1 104.66(13) . .
Fe2 O6 Ba1 125.86(11) . .
P2 O7 Fe1 127.02(16) . 1_556
P2 O7 Ba1 91.91(12) . 2_656
Fe1 O7 Ba1 135.42(12) 1_556 2_656
P2 O7 Ba1 99.14(12) . .
Fe1 O7 Ba1 89.82(9) 1_556 .
Ba1 O7 Ba1 106.13(8) 2_656 .
P3 O8 Fe2 175.1(2) . .
P3 O9 Fe1 136.75(16) . .
P3 O9 Ba1 124.48(14) . 1_554
Fe1 O9 Ba1 97.75(9) . 1_554
P3 O10 Ba1 136.03(15) . 2_766
P3 O10 H2 132(10) . .
Ba1 O10 H2 89(10) 2_766 .
P3 O11 Ba1 127.31(15) . .
P3 O11 H3 119(5) . .
Ba1 O11 H3 114(5) . .

loop_
_geom_bond_atom_site_label_1
_geom_bond_atom_site_label_2
_geom_bond_distance
_geom_bond_site_symmetry_2
Ba1 O11 2.714(3) .
Ba1 O5 2.760(3) 1_655
Ba1 O3 2.770(3) 1_656
Ba1 O10 2.827(3) 2_766
Ba1 O9 2.870(3) 1_556
Ba1 O2 2.877(3) 2_656
Ba1 O5 2.894(3) 2_656
Ba1 O7 3.005(3) 2_656
Ba1 O6 3.059(3) .
Ba1 O7 3.173(3) .
Ba1 P2 3.4252(11) 2_656
Fe1 O2 1.967(3) 2_655
Fe1 O2 1.967(3) .
Fe1 O7 2.015(3) 2_656
Fe1 O7 2.015(3) 1_554
Fe1 O9 2.062(3) .
Fe1 O9 2.062(3) 2_655
Fe2 O8 1.948(3) .
Fe2 O8 1.948(3) 2_666
Fe2 O6 2.017(3) .
Fe2 O6 2.017(3) 2_666
Fe2 O1 2.033(3) .
Fe2 O1 2.033(3) 2_666
P1 O1 1.512(3) .
P1 O2 1.525(3) .
P1 O3 1.531(3) .
P1 O4 1.588(3) 1_554
P1 H1 1.85(13) .
P2 O5 1.494(3) .
P2 O6 1.519(3) .
P2 O7 1.547(3) .
P2 O4 1.632(3) .
P2 Ba1 3.4252(11) 2_656
P3 O8 1.503(3) .
P3 O9 1.525(3) .
P3 O10 1.536(3) .
P3 O11 1.589(3) .
O2 Ba1 2.877(3) 2_656
O3 Ba1 2.770(3) 1_454
O3 H1 0.83(2) .
O4 P1 1.588(3) 1_556
O5 Ba1 2.760(3) 1_455
O5 Ba1 2.894(3) 2_656
O7 Fe1 2.015(3) 1_556
O7 Ba1 3.005(3) 2_656
O9 Ba1 2.870(3) 1_554
O10 Ba1 2.827(3) 2_766
O10 H2 0.82(2) .
O11 H3 0.81(2) .

loop_
_geom_hbond_atom_site_label_D
_geom_hbond_atom_site_label_H
_geom_hbond_atom_site_label_A
_geom_hbond_distance_DH
_geom_hbond_distance_HA
_geom_hbond_distance_DA
_geom_hbond_angle_DHA
_geom_hbond_site_symmetry_A
O3 H1 O3 0.83(2) 1.65(6) 2.433(5) 158(16) 2
O10 H2 O10 0.82(2) 1.61(4) 2.416(5) 169(19) 2_765
O11 H3 O1 0.81(2) 1.97(3) 2.763(4) 167(7) 1_655
